data_7715663
loop_
_publ_author_name
'Muraoka, Takako'
'Ishita, Taichi'
'Kawachi, Kosuke'
'Nishio, Takuya'
'Ishihara, Hiroto'
'Ueno, Keiji'

_publ_section_title
;
 Reactions of
 (mesityl)<sub><i>n</i></sub>(methyl)<sub>2-<i>n</i></sub>silylene
 complexes with pyridine-<i>N</i>-oxide (<i>n</i> = 1 and 0): formation of
 silanone complexes and a disiloxanyloxy complex.
;
_journal_issue 16
_journal_name_full 'Dalton transactions (Cambridge, England : 2003)'
_journal_page_first 7105
_journal_page_last 7114
_journal_paper_doi 10.1039/d4dt00631c
_journal_volume 53
_journal_year 2024
_chemical_formula_moiety 'C25 H38 Mo O2 Si2'
_chemical_formula_sum 'C25 H38 Mo O2 Si2'
_chemical_formula_weight 522.67
_space_group_crystal_system orthorombic
_space_group_IT_number 61
_space_group_name_Hall '-P 2bc 2ac'
_space_group_name_H-M_alt 'P c a b'
_atom_sites_solution_hydrogens geom
_audit_creation_method SHELXL-2016/6
_audit_update_record
;
2024-03-01 deposited with the CCDC.	2024-03-27 downloaded from the CCDC.
;
_cell_angle_alpha 90
_cell_angle_beta 90
_cell_angle_gamma 90
_cell_formula_units_Z 8
_cell_length_a 15.221(2)
_cell_length_b 16.815(2)
_cell_length_c 20.546(3)
_cell_measurement_reflns_used 14814
_cell_measurement_temperature 130(2)
_cell_measurement_theta_max 27.5
_cell_measurement_theta_min 3.1
_cell_volume 5258.6(12)
_computing_cell_refinement
;
CrystalClear-SM Expert 2.1 b29 (Rigaku, 2013)
;
_computing_data_collection
;
CrystalClear-SM Expert 2.1 b29 (Rigaku, 2013)
;
_computing_data_reduction
;
CrystalClear-SM Expert 2.1 b29 (Rigaku, 2013)
;
_computing_molecular_graphics 'Ortep for Windows (Farrugia, 2012)'
_computing_publication_material 'WinGX publication routines (Farrugia, 2012)'
_computing_structure_refinement 'SHELXL-2016/6 (Sheldrick, 2016)'
_computing_structure_solution 'SIR-2019 (Burla et al., 2012)'
_diffrn_ambient_temperature 130(2)
_diffrn_detector_area_resol_mean 5.8140
_diffrn_measured_fraction_theta_full 0.998
_diffrn_measured_fraction_theta_max 0.997
_diffrn_measurement_device_type
;
Rigaku Pilatus 200K
;
_diffrn_measurement_method 'profile data from \w-scans'
_diffrn_radiation_type MoK\a
_diffrn_radiation_wavelength 0.71073
_diffrn_reflns_av_R_equivalents 0.1247
_diffrn_reflns_av_unetI/netI 0.0434
_diffrn_reflns_Laue_measured_fraction_full 0.998
_diffrn_reflns_Laue_measured_fraction_max 0.997
_diffrn_reflns_limit_h_max 19
_diffrn_reflns_limit_h_min -19
_diffrn_reflns_limit_k_max 21
_diffrn_reflns_limit_k_min -21
_diffrn_reflns_limit_l_max 26
_diffrn_reflns_limit_l_min -26
_diffrn_reflns_number 86685
_diffrn_reflns_point_group_measured_fraction_full 0.998
_diffrn_reflns_point_group_measured_fraction_max 0.997
_diffrn_reflns_theta_full 25.242
_diffrn_reflns_theta_max 27.496
_diffrn_reflns_theta_min 3.101
_diffrn_source 'Rotating Anode'
_exptl_absorpt_coefficient_mu 0.608
_exptl_absorpt_correction_T_max 1.000
_exptl_absorpt_correction_T_min 0.881
_exptl_absorpt_correction_type multi-scan
_exptl_crystal_colour Yellow
_exptl_crystal_density_diffrn 1.320
_exptl_crystal_density_method 'not measured'
_exptl_crystal_description Block
_exptl_crystal_F_000 2192
_exptl_crystal_size_max 0.10
_exptl_crystal_size_mid 0.10
_exptl_crystal_size_min 0.05
_refine_diff_density_max 0.972
_refine_diff_density_min -0.719
_refine_diff_density_rms 0.073
_refine_ls_extinction_method none
_refine_ls_goodness_of_fit_ref 1.081
_refine_ls_hydrogen_treatment constr
_refine_ls_matrix_type full
_refine_ls_number_parameters 283
_refine_ls_number_reflns 6023
_refine_ls_number_restraints 0
_refine_ls_restrained_S_all 1.081
_refine_ls_R_factor_all 0.0356
_refine_ls_R_factor_gt 0.0297
_refine_ls_shift/su_max 0.001
_refine_ls_shift/su_mean 0.000
_refine_ls_structure_factor_coef Fsqd
_refine_ls_weighting_details 'w=1/[\s^2^(Fo^2^)+(0.0255P)^2^+3.5191P] where P=(Fo^2^+2Fc^2^)/3'
_refine_ls_weighting_scheme calc
_refine_ls_wR_factor_gt 0.0732
_refine_ls_wR_factor_ref 0.0774
_reflns_Friedel_coverage 0.000
_reflns_number_gt 5314
_reflns_number_total 6023
_reflns_threshold_expression 'I > 2\s(I)'
_cod_data_source_file d4dt00631c2.cif
_cod_data_source_block 7b
_cod_depositor_comments
;
The following automatic conversions were performed:

data item '_exptl_absorpt_correction_type' value 'Multi-scan' was
changed to 'multi-scan' in accordance with the
/home/data/users/saulius/crontab/automatic-downloads/rss-feeds/RSC/lib/dictionaries/cif_core.dic
dictionary named 'cif_core.dic' version 2.4.2 last updated on
2011-04-26.

Automatic conversion script
Id: cif_fix_values 8170 2020-07-09 18:12:32Z antanas 

 Adding full bibliography for 7715662--7715664.cif.
;
_cod_database_code 7715663
_shelx_shelxl_version_number 2016/6
_shelx_space_group_comment
;
The symmetry employed for this shelxl refinement is uniquely defined
by the following loop, which should always be used as a source of
symmetry information in preference to the above space-group names.
They are only intended as comments.
;
_exptl_absorpt_special_details
;
   ?
;

loop_
_space_group_symop_operation_xyz
'x, y, z'
'-x, -y+1/2, z+1/2'
'x+1/2, -y, -z+1/2'
'-x+1/2, y+1/2, -z'
'-x, -y, -z'
'x, y-1/2, -z-1/2'
'-x-1/2, y, z-1/2'
'x-1/2, -y-1/2, z'

loop_
_atom_site_label
_atom_site_type_symbol
_atom_site_fract_x
_atom_site_fract_y
_atom_site_fract_z
_atom_site_U_iso_or_equiv
_atom_site_adp_type
_atom_site_occupancy
_atom_site_site_symmetry_order
_atom_site_calc_flag
_atom_site_refinement_flags_posn
_atom_site_refinement_flags_adp
_atom_site_refinement_flags_occupancy
_atom_site_disorder_assembly
_atom_site_disorder_group
Mo Mo 0.23337(2) 0.09153(2) 0.17092(2) 0.01405(6) Uani 1 1 d . . . . .
Si1 Si 0.33218(4) 0.19454(3) 0.14561(2) 0.01977(11) Uani 1 1 d . . . . .
Si2 Si 0.17958(4) 0.08235(3) 0.29191(2) 0.01850(11) Uani 1 1 d . . . . .
O1 O 0.13294(12) 0.24711(9) 0.20812(7) 0.0382(4) Uani 1 1 d . . . . .
O2 O 0.39116(10) 0.08022(10) 0.26744(7) 0.0333(3) Uani 1 1 d . . . . .
C1 C 0.17233(14) 0.18970(11) 0.19577(8) 0.0228(4) Uani 1 1 d . . . . .
C2 C 0.33150(13) 0.08619(11) 0.23222(8) 0.0213(4) Uani 1 1 d . . . . .
C3 C 0.37386(19) 0.27082(14) 0.20425(10) 0.0403(6) Uani 1 1 d . . . . .
H3A H 0.435731 0.263263 0.210889 0.060 Uiso 1 1 calc R U . . .
H3B H 0.343640 0.265323 0.245015 0.060 Uiso 1 1 calc R U . . .
H3C H 0.363601 0.323036 0.186944 0.060 Uiso 1 1 calc R U . . .
C4 C 0.39333(12) 0.21807(11) 0.06825(8) 0.0185(3) Uani 1 1 d . . . . .
C5 C 0.36028(13) 0.27494(11) 0.02432(8) 0.0196(4) Uani 1 1 d . . . . .
C6 C 0.40722(13) 0.29263(11) -0.03220(8) 0.0216(4) Uani 1 1 d . . . . .
H6 H 0.385385 0.330711 -0.060764 0.026 Uiso 1 1 calc R U . . .
C7 C 0.48588(13) 0.25459(11) -0.04674(8) 0.0219(4) Uani 1 1 d . . . . .
C8 C 0.51831(13) 0.19902(11) -0.00277(9) 0.0221(4) Uani 1 1 d . . . . .
H8 H 0.570834 0.173133 -0.012037 0.027 Uiso 1 1 calc R U . . .
C9 C 0.47415(12) 0.18107(11) 0.05485(8) 0.0196(4) Uani 1 1 d . . . . .
C10 C 0.27550(14) 0.31871(14) 0.03834(11) 0.0315(5) Uani 1 1 d . . . . .
H10A H 0.286748 0.361397 0.068230 0.047 Uiso 1 1 calc R U . . .
H10B H 0.233767 0.282600 0.057162 0.047 Uiso 1 1 calc R U . . .
H10C H 0.252197 0.339893 -0.001462 0.047 Uiso 1 1 calc R U . . .
C11 C 0.53571(16) 0.27366(14) -0.10871(10) 0.0332(5) Uani 1 1 d . . . . .
H11A H 0.594018 0.252152 -0.105963 0.050 Uiso 1 1 calc R U . . .
H11B H 0.538930 0.330285 -0.114173 0.050 Uiso 1 1 calc R U . . .
H11C H 0.505734 0.250610 -0.145240 0.050 Uiso 1 1 calc R U . . .
C12 C 0.51525(14) 0.12365(13) 0.10283(10) 0.0277(4) Uani 1 1 d . . . . .
H12A H 0.551364 0.086246 0.079801 0.042 Uiso 1 1 calc R U . . .
H12B H 0.469767 0.095677 0.125715 0.042 Uiso 1 1 calc R U . . .
H12C H 0.550644 0.152641 0.133362 0.042 Uiso 1 1 calc R U . . .
C13 C 0.05580(15) 0.08043(13) 0.30041(10) 0.0302(5) Uani 1 1 d . . . . .
H13A H 0.040350 0.080785 0.345707 0.045 Uiso 1 1 calc R U . . .
H13B H 0.033068 0.033163 0.280334 0.045 Uiso 1 1 calc R U . . .
H13C H 0.031203 0.126373 0.279496 0.045 Uiso 1 1 calc R U . . .
C14 C 0.21467(16) 0.16889(13) 0.34475(9) 0.0290(5) Uani 1 1 d . . . . .
H14A H 0.192063 0.217483 0.326831 0.044 Uiso 1 1 calc R U . . .
H14B H 0.277654 0.171360 0.346231 0.044 Uiso 1 1 calc R U . . .
H14C H 0.192107 0.161724 0.387982 0.044 Uiso 1 1 calc R U . . .
C15 C 0.22282(16) -0.00812(14) 0.33704(9) 0.0318(5) Uani 1 1 d . . . . .
H15A H 0.285491 -0.004238 0.341205 0.048 Uiso 1 1 calc R U . . .
H15B H 0.208118 -0.055390 0.313210 0.048 Uiso 1 1 calc R U . . .
H15C H 0.196697 -0.010462 0.379529 0.048 Uiso 1 1 calc R U . . .
C16 C 0.25946(12) 0.01397(12) 0.07654(8) 0.0205(4) Uani 1 1 d . . . . .
C17 C 0.18074(14) 0.05795(12) 0.06628(8) 0.0241(4) Uani 1 1 d . . . . .
C18 C 0.11675(13) 0.03106(12) 0.11198(9) 0.0254(4) Uani 1 1 d . . . . .
C19 C 0.15627(13) -0.03006(11) 0.15072(8) 0.0218(4) Uani 1 1 d . . . . .
C20 C 0.24431(13) -0.03947(11) 0.12929(8) 0.0197(4) Uani 1 1 d . . . . .
C21 C 0.33860(15) 0.01374(13) 0.03279(10) 0.0333(5) Uani 1 1 d . . . . .
H21A H 0.328787 -0.022076 -0.002860 0.050 Uiso 1 1 calc R U . . .
H21B H 0.389162 -0.003261 0.057007 0.050 Uiso 1 1 calc R U . . .
H21C H 0.348390 0.066410 0.016286 0.050 Uiso 1 1 calc R U . . .
C22 C 0.1643(2) 0.11396(15) 0.01050(10) 0.0466(7) Uani 1 1 d . . . . .
H22A H 0.144284 0.084376 -0.026598 0.070 Uiso 1 1 calc R U . . .
H22B H 0.217845 0.141159 -0.000283 0.070 Uiso 1 1 calc R U . . .
H22C H 0.120415 0.152081 0.022787 0.070 Uiso 1 1 calc R U . . .
C23 C 0.02140(16) 0.05491(18) 0.11327(13) 0.0474(7) Uani 1 1 d . . . . .
H23A H 0.015944 0.109548 0.100324 0.071 Uiso 1 1 calc R U . . .
H23B H -0.001315 0.048475 0.156539 0.071 Uiso 1 1 calc R U . . .
H23C H -0.011211 0.021921 0.083767 0.071 Uiso 1 1 calc R U . . .
C24 C 0.11013(18) -0.08587(13) 0.19697(11) 0.0380(6) Uani 1 1 d . . . . .
H24A H 0.107107 -0.137948 0.177959 0.057 Uiso 1 1 calc R U . . .
H24B H 0.051765 -0.066726 0.205223 0.057 Uiso 1 1 calc R U . . .
H24C H 0.142172 -0.088438 0.237164 0.057 Uiso 1 1 calc R U . . .
C25 C 0.30622(18) -0.10234(13) 0.15352(11) 0.0345(5) Uani 1 1 d . . . . .
H25A H 0.300217 -0.107544 0.199840 0.052 Uiso 1 1 calc R U . . .
H25B H 0.365489 -0.087519 0.143139 0.052 Uiso 1 1 calc R U . . .
H25C H 0.292526 -0.152164 0.133088 0.052 Uiso 1 1 calc R U . . .

loop_
_atom_site_aniso_label
_atom_site_aniso_U_11
_atom_site_aniso_U_22
_atom_site_aniso_U_33
_atom_site_aniso_U_23
_atom_site_aniso_U_13
_atom_site_aniso_U_12
Mo 0.01821(11) 0.01331(9) 0.01063(8) 0.00018(5) 0.00049(5) 0.00073(5)
Si1 0.0275(3) 0.0164(2) 0.0155(2) -0.00096(17) 0.00457(19) -0.0031(2)
Si2 0.0215(3) 0.0205(3) 0.0135(2) -0.00014(17) 0.00169(18) -0.0005(2)
O1 0.0501(10) 0.0269(8) 0.0375(8) -0.0025(6) 0.0017(7) 0.0185(8)
O2 0.0236(8) 0.0461(9) 0.0302(7) 0.0008(6) -0.0082(6) 0.0022(7)
C1 0.0292(10) 0.0209(9) 0.0183(8) 0.0017(7) -0.0002(7) 0.0044(8)
C2 0.0227(10) 0.0217(9) 0.0196(8) -0.0016(7) 0.0029(7) 0.0013(7)
C3 0.0613(17) 0.0339(12) 0.0256(9) -0.0101(9) 0.0109(10) -0.0221(12)
C4 0.0212(9) 0.0171(8) 0.0170(7) -0.0003(6) 0.0016(7) -0.0025(7)
C5 0.0215(9) 0.0171(8) 0.0203(8) 0.0002(6) 0.0023(7) 0.0019(7)
C6 0.0260(10) 0.0212(9) 0.0176(8) 0.0038(7) 0.0004(7) 0.0019(8)
C7 0.0237(10) 0.0231(9) 0.0190(8) -0.0014(7) 0.0039(7) -0.0028(8)
C8 0.0178(9) 0.0212(9) 0.0274(9) -0.0021(7) 0.0026(7) 0.0014(7)
C9 0.0205(9) 0.0161(8) 0.0223(8) 0.0001(7) -0.0027(7) -0.0016(7)
C10 0.0311(12) 0.0299(11) 0.0335(10) 0.0079(9) 0.0096(9) 0.0110(9)
C11 0.0337(12) 0.0384(12) 0.0274(9) 0.0066(9) 0.0125(9) 0.0042(10)
C12 0.0258(10) 0.0280(11) 0.0294(9) 0.0066(8) -0.0028(8) 0.0032(9)
C13 0.0264(11) 0.0359(12) 0.0285(10) -0.0032(8) 0.0078(8) -0.0010(9)
C14 0.0357(12) 0.0339(12) 0.0174(8) -0.0071(8) 0.0019(8) -0.0033(10)
C15 0.0414(13) 0.0316(12) 0.0225(9) 0.0123(8) 0.0005(8) -0.0002(10)
C16 0.0267(10) 0.0194(9) 0.0153(7) -0.0060(6) 0.0014(7) -0.0043(7)
C17 0.0355(11) 0.0234(10) 0.0134(7) -0.0036(7) -0.0066(7) 0.0013(8)
C18 0.0211(10) 0.0309(11) 0.0244(8) -0.0106(8) -0.0061(7) 0.0018(8)
C19 0.0255(10) 0.0209(9) 0.0188(8) -0.0056(7) 0.0006(7) -0.0051(8)
C20 0.0243(9) 0.0156(8) 0.0191(8) -0.0034(6) -0.0027(7) -0.0012(7)
C21 0.0385(12) 0.0332(11) 0.0281(9) -0.0146(8) 0.0149(9) -0.0123(10)
C22 0.081(2) 0.0367(13) 0.0217(9) 0.0038(9) -0.0187(11) 0.0071(13)
C23 0.0269(12) 0.0643(18) 0.0509(14) -0.0223(13) -0.0135(11) 0.0109(12)
C24 0.0506(15) 0.0333(12) 0.0302(10) -0.0094(9) 0.0130(10) -0.0223(11)
C25 0.0400(14) 0.0203(10) 0.0431(11) -0.0021(8) -0.0093(10) 0.0067(10)

loop_
_atom_type_symbol
_atom_type_description
_atom_type_scat_dispersion_real
_atom_type_scat_dispersion_imag
_atom_type_scat_source
C C 0.0033 0.0016 'International Tables Vol C Tables 4.2.6.8 and 6.1.1.4'
H H 0.0000 0.0000 'International Tables Vol C Tables 4.2.6.8 and 6.1.1.4'
O O 0.0106 0.0060 'International Tables Vol C Tables 4.2.6.8 and 6.1.1.4'
Si Si 0.0817 0.0704 'International Tables Vol C Tables 4.2.6.8 and 6.1.1.4'
Mo Mo -1.6832 0.6857 'International Tables Vol C Tables 4.2.6.8 and 6.1.1.4'

loop_
_geom_angle_atom_site_label_1
_geom_angle_atom_site_label_2
_geom_angle_atom_site_label_3
_geom_angle
_geom_angle_site_symmetry_1
_geom_angle_site_symmetry_3
_geom_angle_publ_flag
C2 Mo C1 103.46(8) . . ?
C2 Mo Si1 71.81(6) . . ?
C1 Mo Si1 74.98(6) . . ?
C2 Mo C17 146.49(7) . . ?
C1 Mo C17 106.10(7) . . ?
Si1 Mo C17 101.04(5) . . ?
C2 Mo C20 97.82(7) . . ?
C1 Mo C20 155.46(8) . . ?
Si1 Mo C20 124.05(5) . . ?
C17 Mo C20 58.20(6) . . ?
C2 Mo C16 111.93(7) . . ?
C1 Mo C16 139.04(7) . . ?
Si1 Mo C16 96.73(5) . . ?
C17 Mo C16 35.01(7) . . ?
C20 Mo C16 35.03(6) . . ?
C2 Mo C18 151.48(7) . . ?
C1 Mo C18 97.98(8) . . ?
Si1 Mo C18 132.83(5) . . ?
C17 Mo C18 35.03(7) . . ?
C20 Mo C18 58.05(7) . . ?
C16 Mo C18 58.20(6) . . ?
C2 Mo C19 116.54(7) . . ?
C1 Mo C19 122.12(8) . . ?
Si1 Mo C19 154.70(4) . . ?
C17 Mo C19 58.12(6) . . ?
C20 Mo C19 34.68(7) . . ?
C16 Mo C19 58.01(6) . . ?
C18 Mo C19 34.94(7) . . ?
C2 Mo Si2 67.99(6) . . ?
C1 Mo Si2 69.81(5) . . ?
Si1 Mo Si2 116.918(17) . . ?
C17 Mo Si2 137.97(5) . . ?
C20 Mo Si2 108.03(4) . . ?
C16 Mo Si2 142.71(5) . . ?
C18 Mo Si2 102.98(5) . . ?
C19 Mo Si2 87.77(4) . . ?
C3 Si1 C4 103.41(9) . . ?
C3 Si1 Mo 125.40(7) . . ?
C4 Si1 Mo 131.08(6) . . ?
C13 Si2 C14 103.95(10) . . ?
C13 Si2 C15 106.63(10) . . ?
C14 Si2 C15 103.77(10) . . ?
C13 Si2 Mo 113.54(7) . . ?
C14 Si2 Mo 114.24(7) . . ?
C15 Si2 Mo 113.70(7) . . ?
O1 C1 Mo 176.54(18) . . ?
O2 C2 Mo 177.21(17) . . ?
Si1 C3 H3A 109.5 . . ?
Si1 C3 H3B 109.5 . . ?
H3A C3 H3B 109.5 . . ?
Si1 C3 H3C 109.5 . . ?
H3A C3 H3C 109.5 . . ?
H3B C3 H3C 109.5 . . ?
C9 C4 C5 119.19(16) . . ?
C9 C4 Si1 120.31(13) . . ?
C5 C4 Si1 120.46(14) . . ?
C6 C5 C4 119.69(17) . . ?
C6 C5 C10 119.43(17) . . ?
C4 C5 C10 120.87(16) . . ?
C7 C6 C5 121.45(17) . . ?
C7 C6 H6 119.3 . . ?
C5 C6 H6 119.3 . . ?
C6 C7 C8 118.39(16) . . ?
C6 C7 C11 120.93(17) . . ?
C8 C7 C11 120.67(18) . . ?
C7 C8 C9 121.73(17) . . ?
C7 C8 H8 119.1 . . ?
C9 C8 H8 119.1 . . ?
C8 C9 C4 119.50(17) . . ?
C8 C9 C12 119.43(17) . . ?
C4 C9 C12 121.05(16) . . ?
C5 C10 H10A 109.5 . . ?
C5 C10 H10B 109.5 . . ?
H10A C10 H10B 109.5 . . ?
C5 C10 H10C 109.5 . . ?
H10A C10 H10C 109.5 . . ?
H10B C10 H10C 109.5 . . ?
C7 C11 H11A 109.5 . . ?
C7 C11 H11B 109.5 . . ?
H11A C11 H11B 109.5 . . ?
C7 C11 H11C 109.5 . . ?
H11A C11 H11C 109.5 . . ?
H11B C11 H11C 109.5 . . ?
C9 C12 H12A 109.5 . . ?
C9 C12 H12B 109.5 . . ?
H12A C12 H12B 109.5 . . ?
C9 C12 H12C 109.5 . . ?
H12A C12 H12C 109.5 . . ?
H12B C12 H12C 109.5 . . ?
Si2 C13 H13A 109.5 . . ?
Si2 C13 H13B 109.5 . . ?
H13A C13 H13B 109.5 . . ?
Si2 C13 H13C 109.5 . . ?
H13A C13 H13C 109.5 . . ?
H13B C13 H13C 109.5 . . ?
Si2 C14 H14A 109.5 . . ?
Si2 C14 H14B 109.5 . . ?
H14A C14 H14B 109.5 . . ?
Si2 C14 H14C 109.5 . . ?
H14A C14 H14C 109.5 . . ?
H14B C14 H14C 109.5 . . ?
Si2 C15 H15A 109.5 . . ?
Si2 C15 H15B 109.5 . . ?
H15A C15 H15B 109.5 . . ?
Si2 C15 H15C 109.5 . . ?
H15A C15 H15C 109.5 . . ?
H15B C15 H15C 109.5 . . ?
C17 C16 C20 107.68(16) . . ?
C17 C16 C21 125.96(18) . . ?
C20 C16 C21 125.61(19) . . ?
C17 C16 Mo 72.20(10) . . ?
C20 C16 Mo 72.43(10) . . ?
C21 C16 Mo 128.68(13) . . ?
C16 C17 C18 108.21(16) . . ?
C16 C17 C22 125.3(2) . . ?
C18 C17 C22 125.9(2) . . ?
C16 C17 Mo 72.78(10) . . ?
C18 C17 Mo 73.04(10) . . ?
C22 C17 Mo 126.86(14) . . ?
C17 C18 C19 107.84(17) . . ?
C17 C18 C23 125.8(2) . . ?
C19 C18 C23 125.9(2) . . ?
C17 C18 Mo 71.93(11) . . ?
C19 C18 Mo 73.16(10) . . ?
C23 C18 Mo 126.64(14) . . ?
C20 C19 C18 107.71(16) . . ?
C20 C19 C24 124.43(19) . . ?
C18 C19 C24 126.9(2) . . ?
C20 C19 Mo 71.71(11) . . ?
C18 C19 Mo 71.90(11) . . ?
C24 C19 Mo 130.55(13) . . ?
C19 C20 C16 108.54(17) . . ?
C19 C20 C25 124.63(18) . . ?
C16 C20 C25 126.46(19) . . ?
C19 C20 Mo 73.62(11) . . ?
C16 C20 Mo 72.54(10) . . ?
C25 C20 Mo 125.40(13) . . ?
C16 C21 H21A 109.5 . . ?
C16 C21 H21B 109.5 . . ?
H21A C21 H21B 109.5 . . ?
C16 C21 H21C 109.5 . . ?
H21A C21 H21C 109.5 . . ?
H21B C21 H21C 109.5 . . ?
C17 C22 H22A 109.5 . . ?
C17 C22 H22B 109.5 . . ?
H22A C22 H22B 109.5 . . ?
C17 C22 H22C 109.5 . . ?
H22A C22 H22C 109.5 . . ?
H22B C22 H22C 109.5 . . ?
C18 C23 H23A 109.5 . . ?
C18 C23 H23B 109.5 . . ?
H23A C23 H23B 109.5 . . ?
C18 C23 H23C 109.5 . . ?
H23A C23 H23C 109.5 . . ?
H23B C23 H23C 109.5 . . ?
C19 C24 H24A 109.5 . . ?
C19 C24 H24B 109.5 . . ?
H24A C24 H24B 109.5 . . ?
C19 C24 H24C 109.5 . . ?
H24A C24 H24C 109.5 . . ?
H24B C24 H24C 109.5 . . ?
C20 C25 H25A 109.5 . . ?
C20 C25 H25B 109.5 . . ?
H25A C25 H25B 109.5 . . ?
C20 C25 H25C 109.5 . . ?
H25A C25 H25C 109.5 . . ?
H25B C25 H25C 109.5 . . ?

loop_
_geom_bond_atom_site_label_1
_geom_bond_atom_site_label_2
_geom_bond_distance
_geom_bond_site_symmetry_2
_geom_bond_publ_flag
Mo C2 1.956(2) . ?
Mo C1 1.9617(19) . ?
Mo Si1 2.3522(6) . ?
Mo C17 2.3628(17) . ?
Mo C20 2.3689(18) . ?
Mo C16 2.3704(17) . ?
Mo C18 2.3772(19) . ?
Mo C19 2.3937(19) . ?
Mo Si2 2.6217(6) . ?
Si1 C3 1.871(2) . ?
Si1 C4 1.8838(18) . ?
Si2 C13 1.892(2) . ?
Si2 C14 1.892(2) . ?
Si2 C15 1.899(2) . ?
O1 C1 1.164(2) . ?
O2 C2 1.166(2) . ?
C3 H3A 0.9600 . ?
C3 H3B 0.9600 . ?
C3 H3C 0.9600 . ?
C4 C9 1.406(3) . ?
C4 C5 1.408(2) . ?
C5 C6 1.396(2) . ?
C5 C10 1.513(3) . ?
C6 C7 1.390(3) . ?
C6 H6 0.9300 . ?
C7 C8 1.390(3) . ?
C7 C11 1.516(3) . ?
C8 C9 1.394(3) . ?
C8 H8 0.9300 . ?
C9 C12 1.515(3) . ?
C10 H10A 0.9600 . ?
C10 H10B 0.9600 . ?
C10 H10C 0.9600 . ?
C11 H11A 0.9600 . ?
C11 H11B 0.9600 . ?
C11 H11C 0.9600 . ?
C12 H12A 0.9600 . ?
C12 H12B 0.9600 . ?
C12 H12C 0.9600 . ?
C13 H13A 0.9600 . ?
C13 H13B 0.9600 . ?
C13 H13C 0.9600 . ?
C14 H14A 0.9600 . ?
C14 H14B 0.9600 . ?
C14 H14C 0.9600 . ?
C15 H15A 0.9600 . ?
C15 H15B 0.9600 . ?
C15 H15C 0.9600 . ?
C16 C17 1.424(3) . ?
C16 C20 1.426(2) . ?
C16 C21 1.503(3) . ?
C17 C18 1.427(3) . ?
C17 C22 1.504(3) . ?
C18 C19 1.432(3) . ?
C18 C23 1.506(3) . ?
C19 C20 1.419(3) . ?
C19 C24 1.509(3) . ?
C20 C25 1.501(3) . ?
C21 H21A 0.9600 . ?
C21 H21B 0.9600 . ?
C21 H21C 0.9600 . ?
C22 H22A 0.9600 . ?
C22 H22B 0.9600 . ?
C22 H22C 0.9600 . ?
C23 H23A 0.9600 . ?
C23 H23B 0.9600 . ?
C23 H23C 0.9600 . ?
C24 H24A 0.9600 . ?
C24 H24B 0.9600 . ?
C24 H24C 0.9600 . ?
C25 H25A 0.9600 . ?
C25 H25B 0.9600 . ?
C25 H25C 0.9600 . ?

loop_
_geom_torsion_atom_site_label_1
_geom_torsion_atom_site_label_2
_geom_torsion_atom_site_label_3
_geom_torsion_atom_site_label_4
_geom_torsion
_geom_torsion_site_symmetry_1
_geom_torsion_site_symmetry_2
_geom_torsion_site_symmetry_3
_geom_torsion_site_symmetry_4
_geom_torsion_publ_flag
C3 Si1 C4 C9 91.08(17) . . . . ?
Mo Si1 C4 C9 -85.19(16) . . . . ?
C3 Si1 C4 C5 -86.63(17) . . . . ?
Mo Si1 C4 C5 97.10(15) . . . . ?
C9 C4 C5 C6 1.2(3) . . . . ?
Si1 C4 C5 C6 178.89(14) . . . . ?
C9 C4 C5 C10 -177.36(18) . . . . ?
Si1 C4 C5 C10 0.4(3) . . . . ?
C4 C5 C6 C7 0.8(3) . . . . ?
C10 C5 C6 C7 179.28(19) . . . . ?
C5 C6 C7 C8 -1.3(3) . . . . ?
C5 C6 C7 C11 179.27(19) . . . . ?
C6 C7 C8 C9 -0.1(3) . . . . ?
C11 C7 C8 C9 179.34(18) . . . . ?
C7 C8 C9 C4 2.0(3) . . . . ?
C7 C8 C9 C12 -176.39(18) . . . . ?
C5 C4 C9 C8 -2.5(3) . . . . ?
Si1 C4 C9 C8 179.77(14) . . . . ?
C5 C4 C9 C12 175.87(17) . . . . ?
Si1 C4 C9 C12 -1.9(2) . . . . ?
C20 C16 C17 C18 -0.7(2) . . . . ?
C21 C16 C17 C18 169.74(17) . . . . ?
Mo C16 C17 C18 -64.95(13) . . . . ?
C20 C16 C17 C22 -172.42(19) . . . . ?
C21 C16 C17 C22 -1.9(3) . . . . ?
Mo C16 C17 C22 123.4(2) . . . . ?
C20 C16 C17 Mo 64.21(12) . . . . ?
C21 C16 C17 Mo -125.31(18) . . . . ?
C16 C17 C18 C19 -0.1(2) . . . . ?
C22 C17 C18 C19 171.55(18) . . . . ?
Mo C17 C18 C19 -64.84(12) . . . . ?
C16 C17 C18 C23 -172.62(19) . . . . ?
C22 C17 C18 C23 -1.0(3) . . . . ?
Mo C17 C18 C23 122.6(2) . . . . ?
C16 C17 C18 Mo 64.78(12) . . . . ?
C22 C17 C18 Mo -123.6(2) . . . . ?
C17 C18 C19 C20 0.8(2) . . . . ?
C23 C18 C19 C20 173.40(19) . . . . ?
Mo C18 C19 C20 -63.19(12) . . . . ?
C17 C18 C19 C24 -168.38(18) . . . . ?
C23 C18 C19 C24 4.2(3) . . . . ?
Mo C18 C19 C24 127.59(18) . . . . ?
C17 C18 C19 Mo 64.04(13) . . . . ?
C23 C18 C19 Mo -123.4(2) . . . . ?
C18 C19 C20 C16 -1.3(2) . . . . ?
C24 C19 C20 C16 168.25(17) . . . . ?
Mo C19 C20 C16 -64.63(12) . . . . ?
C18 C19 C20 C25 -174.63(17) . . . . ?
C24 C19 C20 C25 -5.1(3) . . . . ?
Mo C19 C20 C25 122.05(18) . . . . ?
C18 C19 C20 Mo 63.32(12) . . . . ?
C24 C19 C20 Mo -127.12(18) . . . . ?
C17 C16 C20 C19 1.3(2) . . . . ?
C21 C16 C20 C19 -169.25(17) . . . . ?
Mo C16 C20 C19 65.33(12) . . . . ?
C17 C16 C20 C25 174.44(18) . . . . ?
C21 C16 C20 C25 3.9(3) . . . . ?
Mo C16 C20 C25 -121.51(19) . . . . ?
C17 C16 C20 Mo -64.06(12) . . . . ?
C21 C16 C20 Mo 125.42(18) . . . . ?
